data_7132000
loop_
_publ_author_name
'Goodall, Joe C.'
'Sajjad, Muhammad Arif'
'Thompson, Emily A.'
'Page, Samuel J.'
'Kerrigan, Adam M.'
'Jenkins, Huw T.'
'Lynam, Jason Martin'
'Macgregor, Stuart Alan'
'Weller, Andrew S.'

_publ_section_title
;
 In Crystallo Lattice Adaptivity Triggered by Solid-Gas Reactions of
 Cationic Group 7 Pincer Complexes
;
_journal_name_full 'Chemical Communications'
_journal_paper_doi 10.1039/D3CC03201A
_journal_year 2023
_chemical_formula_moiety 'C23 H39 N O4 P2 Re, C32 H12 B F24'
_chemical_formula_sum 'C55 H51 B F24 N O4 P2 Re'
_chemical_formula_weight 1504.91
_space_group_crystal_system triclinic
_space_group_IT_number 2
_space_group_name_Hall '-P 1'
_space_group_name_H-M_alt 'P -1'
_atom_sites_solution_hydrogens geom
_atom_sites_solution_primary dual
_audit_creation_date 2023-06-22
_audit_creation_method
;
Olex2 1.5
(compiled 2021.08.20 svn.r13c46975 for OlexSys, GUI svn.r6396)
;
_audit_update_record
;
2023-06-22 deposited with the CCDC.	2023-08-03 downloaded from the CCDC.
;
_cell_angle_alpha 106.7050(10)
_cell_angle_beta 93.6650(10)
_cell_angle_gamma 98.2320(10)
_cell_formula_units_Z 2
_cell_length_a 12.87470(10)
_cell_length_b 14.51620(10)
_cell_length_c 17.7612(2)
_cell_measurement_reflns_used 29069
_cell_measurement_temperature 298.0(2)
_cell_measurement_theta_max 76.6520
_cell_measurement_theta_min 3.4770
_cell_volume 3127.18(5)
_computing_cell_refinement 'CrysAlisPro 1.171.41.113a (Rigaku OD, 2021)'
_computing_data_collection 'CrysAlisPro 1.171.41.113a (Rigaku OD, 2021)'
_computing_data_reduction 'CrysAlisPro 1.171.41.113a (Rigaku OD, 2021)'
_computing_molecular_graphics 'Olex2 1.5 (Dolomanov et al., 2009)'
_computing_publication_material 'Olex2 1.5 (Dolomanov et al., 2009)'
_computing_structure_refinement 'SHELXL 2018/3 (Sheldrick, 2015)'
_computing_structure_solution 'SHELXT 2018/2 (Sheldrick, 2018)'
_diffrn_ambient_environment air
_diffrn_ambient_temperature 298.0(2)
_diffrn_detector 'Hybrid Pixel Array Detector'
_diffrn_detector_area_resol_mean 10.0000
_diffrn_detector_type HyPix
_diffrn_measured_fraction_theta_full 0.999
_diffrn_measured_fraction_theta_max 0.965
_diffrn_measurement_details
;
List of Runs (angles in degrees, time in seconds):

  # Type    Start    End  Width  t~exp~   \w     \q     \k     \f   Frames
#--------------------------------------------------------------------------
  1  \w    -74.00  -3.00   0.50    1.00    --  -48.95 112.00  63.00  142
  2  \w     32.00  57.00   0.50    1.00    --   48.95-112.00 -29.00   50
  3  \w    115.00 145.00   0.50    3.05    --  107.75 112.00  63.00   60
  4  \w     51.00 108.00   0.50    3.05    --  107.75-112.00 -29.00  114
  5  \w    -61.00  18.00   0.50    1.00    --  -48.95  37.00 120.00  158
  6  \w   -119.00 -94.00   0.50    1.00    --  -48.95-125.00 150.00   50
  7  \w   -118.00 -91.00   0.50    1.00    --  -48.95-125.00  60.00   54
  8  \w   -122.00 -26.00   0.50    1.00    --  -48.95 -77.00 -30.00  192
  9  \w    -51.00  23.00   0.50    1.00    --  -48.95  37.00  30.00  148
 10  \w   -116.00 -77.00   0.50    1.00    --  -48.95-125.00  30.00   78
 11  \w      7.00  77.00   0.50    1.00    --   48.95 -99.00 -30.00  140
 12  \w     34.00  72.00   0.50    1.00    --   48.95-125.00 -60.00   76
 13  \w     35.00 100.00   0.50    3.05    --  107.75 -37.00 -90.00  130
 14  \w     62.00 106.00   0.50    3.05    --  107.75 -99.00  30.00   88
 15  \w     38.00 121.00   0.50    3.05    --  107.75 -19.00  30.00  166
 16  \w     95.00 159.00   0.50    3.05    --  107.75  37.00  30.00  128
 17  \w     79.00 105.00   0.50    3.05    --  107.75 -99.00 -30.00   52
 18  \w     37.00 106.00   0.50    3.05    --  107.75 -99.00-120.00  138
 19  \w    124.00 166.00   0.50    3.05    --  107.75 125.00 -90.00   84
 20  \w     40.00 117.00   0.50    3.05    --  107.75 -37.00 150.00  154
 21  \w     37.00  87.00   0.50    3.05    --  107.75 -99.00  60.00  100
 22  \w     65.00 106.00   0.50    3.05    --  107.75 -99.00  90.00   82
 23  \w     95.00 165.00   0.50    3.05    --  107.75  37.00 -90.00  140
 24  \w     69.00 111.00   0.50    3.05    --  107.75-125.00-120.00   84
 25  \w     42.00  88.00   0.50    3.05    --  107.75-125.00   0.00   92
 26  \w     58.00  84.00   0.50    3.05    --  107.75 -99.00   0.00   52
 27  \w     98.00 147.00   0.50    3.05    --  107.75 125.00-180.00   98
 28  \w     43.00 120.00   0.50    3.05    --  107.75 -37.00  30.00  154
 29  \w     38.00 107.00   0.50    3.05    --  107.75-125.00-150.00  138
 30  \w     96.00 177.00   0.50    3.05    --  107.75  37.00   0.00  162
;
_diffrn_measurement_device 'four-circle diffractometer'
_diffrn_measurement_device_type 'SuperNova, Dual, Cu at home/near, HyPix'
_diffrn_measurement_method '\w scans'
_diffrn_orient_matrix_type 'CrysAlisPro convention (1999,Acta A55,543-557)'
_diffrn_orient_matrix_UB_11 -0.0091661000
_diffrn_orient_matrix_UB_12 -0.0019698000
_diffrn_orient_matrix_UB_13 0.0856025000
_diffrn_orient_matrix_UB_21 -0.0034188000
_diffrn_orient_matrix_UB_22 0.1102247000
_diffrn_orient_matrix_UB_23 0.0259745000
_diffrn_orient_matrix_UB_31 -0.1212592000
_diffrn_orient_matrix_UB_32 -0.0220223000
_diffrn_orient_matrix_UB_33 -0.0173366000
_diffrn_radiation_monochromator mirror
_diffrn_radiation_probe x-ray
_diffrn_radiation_type 'Cu K\a'
_diffrn_radiation_wavelength 1.54184
_diffrn_reflns_av_R_equivalents 0.0356
_diffrn_reflns_av_unetI/netI 0.0352
_diffrn_reflns_Laue_measured_fraction_full 0.999
_diffrn_reflns_Laue_measured_fraction_max 0.965
_diffrn_reflns_limit_h_max 12
_diffrn_reflns_limit_h_min -16
_diffrn_reflns_limit_k_max 18
_diffrn_reflns_limit_k_min -18
_diffrn_reflns_limit_l_max 20
_diffrn_reflns_limit_l_min -22
_diffrn_reflns_number 37887
_diffrn_reflns_point_group_measured_fraction_full 0.999
_diffrn_reflns_point_group_measured_fraction_max 0.965
_diffrn_reflns_theta_full 67.684
_diffrn_reflns_theta_max 76.980
_diffrn_reflns_theta_min 3.489
_diffrn_source 'micro-focus sealed X-ray tube'
_diffrn_source_type 'SuperNova (Cu) X-ray Source'
_exptl_absorpt_coefficient_mu 5.329
_exptl_absorpt_correction_T_max 1.00000
_exptl_absorpt_correction_T_min 0.87814
_exptl_absorpt_correction_type multi-scan
_exptl_absorpt_process_details
;
CrysAlisPro 1.171.41.113a (Rigaku Oxford Diffraction, 2021)
Empirical absorption correction using spherical harmonics,
implemented in SCALE3 ABSPACK scaling algorithm.
;
_exptl_crystal_colour 'clear red'
_exptl_crystal_colour_lustre clear
_exptl_crystal_colour_primary red
_exptl_crystal_density_diffrn 1.598
_exptl_crystal_description block
_exptl_crystal_F_000 1492
_exptl_crystal_size_max 0.197
_exptl_crystal_size_mid 0.156
_exptl_crystal_size_min 0.087
_refine_diff_density_max 0.305
_refine_diff_density_min -0.864
_refine_diff_density_rms 0.061
_refine_ls_extinction_method none
_refine_ls_goodness_of_fit_ref 1.059
_refine_ls_hydrogen_treatment constr
_refine_ls_matrix_type full
_refine_ls_number_parameters 1029
_refine_ls_number_reflns 12765
_refine_ls_number_restraints 223
_refine_ls_restrained_S_all 1.080
_refine_ls_R_factor_all 0.0287
_refine_ls_R_factor_gt 0.0263
_refine_ls_shift/su_max 0.005
_refine_ls_shift/su_mean 0.000
_refine_ls_structure_factor_coef Fsqd
_refine_ls_weighting_details 'w=1/[\s^2^(Fo^2^)+(0.0323P)^2^+0.4681P] where P=(Fo^2^+2Fc^2^)/3'
_refine_ls_weighting_scheme calc
_refine_ls_wR_factor_gt 0.0659
_refine_ls_wR_factor_ref 0.0671
_reflns_Friedel_coverage 0.000
_reflns_number_gt 11736
_reflns_number_total 12765
_reflns_threshold_expression 'I > 2\s(I)'
_cod_data_source_file d3cc03201a2.cif
_cod_data_source_block asw23023
_cod_database_code 7132000
_shelx_shelxl_version_number 2018/3
_chemical_oxdiff_formula 'Re1 B1 F24 C55 H51 P2 N1 O4'
_chemical_oxdiff_usercomment JG091-RT
_shelx_space_group_comment
;
The symmetry employed for this shelxl refinement is uniquely defined
by the following loop, which should always be used as a source of
symmetry information in preference to the above space-group names.
They are only intended as comments.
;
_shelx_estimated_absorpt_t_max 0.654
_shelx_estimated_absorpt_t_min 0.420
_olex2_refinement_description
;
1. Fixed Uiso
 At 1.2 times of:
  All C(H) groups
 At 1.5 times of:
  All C(H,H,H) groups
2. Restrained distances
 C31-F6 \\sim C31-F5 \\sim C31-F4A \\sim C31-F5A \\sim C31-F6A \\sim C31-F4
 with sigma of 0.02
 C55-F22 \\sim C55-F24 \\sim C55-F23A \\sim C55-F22A \\sim C55-F24A \\sim
C55-F23
 with sigma of 0.02
 C46-F15 \\sim C46-F14 \\sim C46-F15A \\sim C46-F15A \\sim C46-F15A \\sim
C46-F13
 with sigma of 0.02
 C30-F3 \\sim C30-F2 \\sim C30-F1 \\sim C30-F3A \\sim C30-F2A \\sim C30-F1A
 with sigma of 0.02
 C47-F18 \\sim C47-F16A \\sim C47-F17A \\sim C47-F18A \\sim C47-F17 \\sim
C47-F16
 with sigma of 0.02
 C39-F10 \\sim C39-F12 \\sim C39-F11 \\sim C39-F12A \\sim C39-F10A \\sim
C39-F12A
 with sigma of 0.02
 C38-F9 \\sim C38-F8 \\sim C38-F8A \\sim C38-F9A \\sim C38-F7A \\sim C38-F7
 with sigma of 0.02
 C54-F19 \\sim C54-F21 \\sim C54-F20 \\sim C54-F20A \\sim C54-F19A \\sim
C54-F21A
 with sigma of 0.02
 F6-F5 \\sim F6-F4 \\sim F5-F4 \\sim F4A-F5A \\sim F4A-F6A \\sim F5A-F6A
 with sigma of 0.04
 F19-F20 \\sim F21-F20 \\sim F20A-F19A \\sim F20A-F21A
 with sigma of 0.04
 F9-F8 \\sim F9-F7 \\sim F8-F7 \\sim F8A-F9A \\sim F8A-F7A \\sim F9A-F7A
 with sigma of 0.04
 F18-F17 \\sim F18-F16 \\sim F16A-F17A \\sim F16A-F18A \\sim F17A-F18A \\sim
F17-F16
 with sigma of 0.04
 F10-F12 \\sim F10-F11 \\sim F12-F11 \\sim F12A-F10A \\sim F12A-F11A \\sim
F10A-F11A
 with sigma of 0.04
 F3-F2 \\sim F3-F1 \\sim F2-F1 \\sim F3A-F2A \\sim F3A-F1A \\sim F2A-F1A
 with sigma of 0.04
 F15-F14 \\sim F15-F13 \\sim F14-F13 \\sim F15A-F14A \\sim F15A-F13A \\sim
F14A-F13A
 with sigma of 0.04
 F22-F24 \\sim F22-F23 \\sim F24-F23 \\sim F23A-F22A \\sim F23A-F24A \\sim
F22A-F24A
 with sigma of 0.04
3. Uiso/Uaniso restraints and constraints
F10 \\sim F12 \\sim F11: within 2A with sigma of 0.04 and sigma for terminal
atoms of 0.08 within 2A
F16 \\sim F18 \\sim F17: within 2A with sigma of 0.04 and sigma for terminal
atoms of 0.08 within 2A
F21 \\sim F19 \\sim F20: within 2A with sigma of 0.04 and sigma for terminal
atoms of 0.08 within 2A
4. Rigid body (RIGU) restrains
 F11, F12, F10
 with sigma for 1-2 distances of 0.004 and sigma for 1-3 distances of 0.004
 F19
 with sigma for 1-2 distances of 0.004 and sigma for 1-3 distances of 0.004
 F18, F16, F17
 with sigma for 1-2 distances of 0.004 and sigma for 1-3 distances of 0.004
5. Others
 Sof(F20A)=Sof(F19A)=Sof(F21A)=1-FVAR(1)
 Sof(F19)=Sof(F21)=Sof(F20)=FVAR(1)
 Sof(F4A)=Sof(F5A)=Sof(F6A)=1-FVAR(2)
 Sof(F4)=Sof(F6)=Sof(F5)=FVAR(2)
 Sof(F8A)=Sof(F9A)=Sof(F7A)=1-FVAR(3)
 Sof(F7)=Sof(F9)=Sof(F8)=FVAR(3)
 Sof(F16A)=Sof(F17A)=Sof(F18A)=1-FVAR(4)
 Sof(F17)=Sof(F16)=Sof(F18)=FVAR(4)
 Sof(F12A)=Sof(F10A)=Sof(F11A)=1-FVAR(5)
 Sof(F12)=Sof(F10)=Sof(F11)=FVAR(5)
 Sof(F3A)=Sof(F2A)=Sof(F1A)=1-FVAR(6)
 Sof(F2)=Sof(F1)=Sof(F3)=FVAR(6)
 Sof(F15A)=Sof(F14A)=Sof(F13A)=1-FVAR(7)
 Sof(F15)=Sof(F13)=Sof(F14)=FVAR(7)
 Sof(F23A)=Sof(F22A)=Sof(F24A)=1-FVAR(8)
 Sof(F23)=Sof(F24)=Sof(F22)=FVAR(8)
6.a Aromatic/amide H refined with riding coordinates:
 C33(H33), C41(H41), C53(H53), C45(H45), C27(H27), C51(H51), C49(H49),
 C29(H29), C25(H25), C35(H35), C43(H43), C37(H37), C14(H14), C13(H13), C12(H12)
6.b Idealised Me refined as rotating group:
 C22(H22A,H22B,H22C), C23(H23A,H23B,H23C), C19(H19A,H19B,H19C), C18(H18A,H18B,
 H18C), C9(H9A,H9B,H9C), C5(H5A,H5B,H5C), C8(H8A,H8B,H8C), C10(H10A,H10B,H10C),
 C21(H21A,H21B,H21C), C17(H17A,H17B,H17C), C6(H6A,H6B,H6C), C4(H4A,H4B,H4C)
;
_olex2_submission_special_instructions 'No special instructions were received'
_oxdiff_exptl_absorpt_empirical_details
;
Empirical correction (ABSPACK) includes:
- Absorption correction using spherical harmonics
- Frame scaling
;
_oxdiff_exptl_absorpt_empirical_full_max 1.267
_oxdiff_exptl_absorpt_empirical_full_min 0.820

loop_
_space_group_symop_operation_xyz
'x, y, z'
'-x, -y, -z'

loop_
_atom_site_label
_atom_site_type_symbol
_atom_site_fract_x
_atom_site_fract_y
_atom_site_fract_z
_atom_site_U_iso_or_equiv
_atom_site_adp_type
_atom_site_occupancy
_atom_site_site_symmetry_order
_atom_site_calc_flag
_atom_site_refinement_flags_posn
_atom_site_refinement_flags_adp
_atom_site_refinement_flags_occupancy
_atom_site_disorder_assembly
_atom_site_disorder_group
Re1 Re 0.73757(2) 1.07207(2) 0.84874(2) 0.04456(4) Uani 1 1 d . . . . .
P2 P 0.84715(5) 0.97694(5) 0.76918(4) 0.05357(14) Uani 1 1 d . . . . .
P1 P 0.64159(5) 1.20347(5) 0.88794(4) 0.05550(14) Uani 1 1 d . . . . .
O3 O 0.68230(15) 1.26962(14) 0.82867(13) 0.0646(5) Uani 1 1 d . . . . .
N1 N 0.79923(14) 1.16537(14) 0.78210(11) 0.0442(4) Uani 1 1 d . . . . .
O4 O 0.91254(15) 1.05857(14) 0.73136(13) 0.0667(5) Uani 1 1 d . . . . .
C33 C 0.41040(18) 0.28520(17) 0.61665(15) 0.0487(5) Uani 1 1 d . . . . .
H33 H 0.459402 0.340066 0.619362 0.058 Uiso 1 1 calc R U . . .
C41 C 0.18889(18) 0.36372(18) 0.79110(15) 0.0493(5) Uani 1 1 d . . . . .
H41 H 0.234553 0.319002 0.788555 0.059 Uiso 1 1 calc R U . . .
C34 C 0.43792(18) 0.19362(18) 0.58748(16) 0.0522(5) Uani 1 1 d . . . . .
C40 C 0.18718(16) 0.41258(16) 0.73386(14) 0.0441(4) Uani 1 1 d . . . . .
F23 F -0.1117(9) 0.3705(9) 0.5082(8) 0.101(3) Uani 0.55(4) 1 d D . P A 1
O1 O 0.8862(2) 1.1314(2) 0.99814(15) 0.1086(9) Uani 1 1 d . . . . .
C53 C 0.10909(18) 0.37194(17) 0.55516(14) 0.0486(5) Uani 1 1 d . . . . .
H53 H 0.066022 0.347244 0.587378 0.058 Uiso 1 1 calc R U . . .
F2 F 0.6513(7) 0.4954(4) 0.8219(7) 0.112(3) Uani 0.53(2) 1 d D . P B 1
C48 C 0.21540(18) 0.40752(16) 0.58204(14) 0.0461(5) Uani 1 1 d . . . . .
C45 C 0.11803(18) 0.47989(18) 0.74242(14) 0.0495(5) Uani 1 1 d . . . . .
H45 H 0.114358 0.514266 0.705763 0.059 Uiso 1 1 calc R U . . .
C27 C 0.5053(2) 0.6725(2) 0.78663(17) 0.0576(6) Uani 1 1 d . . . . .
H27 H 0.551747 0.729541 0.813337 0.069 Uiso 1 1 calc R U . . .
C51 C 0.1267(2) 0.4075(2) 0.43164(16) 0.0602(6) Uani 1 1 d . . . . .
H51 H 0.097638 0.407896 0.382462 0.072 Uiso 1 1 calc R U . . .
C49 C 0.2759(2) 0.44100(19) 0.52969(15) 0.0531(5) Uani 1 1 d . . . . .
H49 H 0.347756 0.463341 0.544409 0.064 Uiso 1 1 calc R U . . .
C32 C 0.31097(17) 0.29779(17) 0.64222(14) 0.0461(5) Uani 1 1 d . . . . .
C29 C 0.34741(19) 0.58995(18) 0.69976(16) 0.0516(5) Uani 1 1 d . . . . .
H29 H 0.288927 0.593776 0.667953 0.062 Uiso 1 1 calc R U . . .
C25 C 0.45215(18) 0.49861(18) 0.75426(15) 0.0489(5) Uani 1 1 d . . . . .
H25 H 0.465158 0.439716 0.760543 0.059 Uiso 1 1 calc R U . . .
F24 F -0.0679(11) 0.2376(6) 0.4494(14) 0.114(4) Uani 0.55(4) 1 d D . P A 1
C44 C 0.05453(18) 0.4974(2) 0.80365(15) 0.0540(5) Uani 1 1 d . . . . .
C35 C 0.3674(2) 0.10974(18) 0.58171(17) 0.0580(6) Uani 1 1 d . . . . .
H35 H 0.385827 0.048332 0.562070 0.070 Uiso 1 1 calc R U . . .
C11 C 0.76026(19) 1.24783(17) 0.78388(15) 0.0497(5) Uani 1 1 d . . . . .
C42 C 0.12391(19) 0.3802(2) 0.85208(15) 0.0542(5) Uani 1 1 d . . . . .
F1 F 0.7017(4) 0.6400(8) 0.8354(7) 0.104(3) Uani 0.53(2) 1 d D . P B 1
C24 C 0.36230(17) 0.49860(17) 0.70605(14) 0.0464(5) Uani 1 1 d . . . . .
C50 C 0.2326(2) 0.4421(2) 0.45686(16) 0.0599(6) Uani 1 1 d . . . . .
C26 C 0.52319(18) 0.58350(19) 0.79338(15) 0.0527(5) Uani 1 1 d . . . . .
C15 C 0.87507(18) 1.14118(19) 0.73377(16) 0.0531(5) Uani 1 1 d . . . . .
C52 C 0.0653(2) 0.37225(18) 0.48133(15) 0.0528(5) Uani 1 1 d . . . . .
C43 C 0.05641(19) 0.4464(2) 0.85850(15) 0.0575(6) Uani 1 1 d . . . . .
H43 H 0.012839 0.456817 0.898866 0.069 Uiso 1 1 calc R U . . .
O2 O 0.6221(2) 0.9234(2) 0.91984(18) 0.1043(9) Uani 1 1 d . . . . .
C2 C 0.6646(2) 0.9789(2) 0.89301(18) 0.0667(7) Uani 1 1 d . . . . .
C22 C 1.0092(3) 0.8625(3) 0.7424(3) 0.0974(12) Uani 1 1 d . . . . .
H22A H 0.959706 0.804527 0.715132 0.146 Uiso 1 1 calc R U . . .
H22B H 1.070254 0.844908 0.765105 0.146 Uiso 1 1 calc R U . . .
H22C H 1.030091 0.897195 0.705749 0.146 Uiso 1 1 calc R U . . .
C37 C 0.24155(19) 0.21140(18) 0.63523(16) 0.0535(5) Uani 1 1 d . . . . .
H37 H 0.174375 0.215621 0.650855 0.064 Uiso 1 1 calc R U . . .
C28 C 0.4171(2) 0.67491(19) 0.73948(17) 0.0561(6) Uani 1 1 d . . . . .
F22 F -0.0860(12) 0.3385(19) 0.3879(8) 0.125(4) Uani 0.55(4) 1 d D . P A 1
C1 C 0.8296(2) 1.1093(2) 0.94040(19) 0.0698(7) Uani 1 1 d . . . . .
F15 F 0.1989(7) 0.2719(10) 0.9066(6) 0.137(5) Uani 0.587(17) 1 d D . P C 1
F3 F 0.6107(10) 0.6030(17) 0.9182(5) 0.156(7) Uani 0.53(2) 1 d D . P B 1
C14 C 0.9135(2) 1.1977(2) 0.68806(19) 0.0664(7) Uani 1 1 d . . . . .
H14 H 0.965400 1.179749 0.655298 0.080 Uiso 1 1 calc R U . . .
F17 F -0.0840(6) 0.5477(7) 0.7476(3) 0.119(3) Uani 0.653(15) 1 d D . P D 1
C36 C 0.2689(2) 0.12016(19) 0.60603(18) 0.0591(6) Uani 1 1 d . . . . .
F19 F 0.2613(10) 0.502(2) 0.3484(10) 0.263(12) Uani 0.467(11) 1 d D . P E 1
F13 F 0.0369(7) 0.2639(7) 0.9021(7) 0.136(4) Uani 0.587(17) 1 d D . P C 1
F12 F 0.0991(8) 0.0435(7) 0.6183(14) 0.155(7) Uani 0.49(2) 1 d D . P F 1
F7 F 0.6135(5) 0.2600(3) 0.5780(8) 0.118(4) Uani 0.544(12) 1 d D . P G 1
F16 F -0.0720(8) 0.5813(10) 0.8675(4) 0.164(5) Uani 0.653(15) 1 d D . P D 1
C13 C 0.8729(2) 1.2816(2) 0.6923(2) 0.0683(7) Uani 1 1 d . . . . .
H13 H 0.898018 1.321045 0.662095 0.082 Uiso 1 1 calc R U . . .
C20 C 0.9576(2) 0.9275(2) 0.8080(2) 0.0733(8) Uani 1 1 d . . . . .
C7 C 0.4979(2) 1.1739(3) 0.8528(2) 0.0793(9) Uani 1 1 d . . . . .
F4 F 0.4553(7) 0.8453(3) 0.7805(7) 0.134(5) Uani 0.66(2) 1 d D . P H 1
C12 C 0.7961(2) 1.3079(2) 0.74014(19) 0.0630(7) Uani 1 1 d . . . . .
H12 H 0.768861 1.364622 0.743032 0.076 Uiso 1 1 calc R U . . .
C30 C 0.6186(2) 0.5787(2) 0.84341(19) 0.0699(7) Uani 1 1 d D . . . .
C23 C 0.9113(3) 0.8702(3) 0.8620(3) 0.0949(12) Uani 1 1 d . . . . .
H23A H 0.888968 0.914349 0.907158 0.142 Uiso 1 1 calc R U . . .
H23B H 0.964072 0.838081 0.879384 0.142 Uiso 1 1 calc R U . . .
H23C H 0.851787 0.822464 0.833376 0.142 Uiso 1 1 calc R U . . .
F10 F 0.1760(12) -0.0290(8) 0.5258(5) 0.141(6) Uani 0.49(2) 1 d D . P F 1
C19 C 0.8262(4) 0.8700(4) 0.6039(2) 0.1066(13) Uani 1 1 d . . . . .
H19A H 0.855452 0.930054 0.594928 0.160 Uiso 1 1 calc R U . . .
H19B H 0.777433 0.831074 0.559120 0.160 Uiso 1 1 calc R U . . .
H19C H 0.881985 0.834906 0.611102 0.160 Uiso 1 1 calc R U . . .
C18 C 0.7217(3) 0.7983(3) 0.6960(3) 0.0955(12) Uani 1 1 d . . . . .
H18A H 0.777427 0.762965 0.702851 0.143 Uiso 1 1 calc R U . . .
H18B H 0.671158 0.758663 0.652679 0.143 Uiso 1 1 calc R U . . .
H18C H 0.687660 0.814381 0.743485 0.143 Uiso 1 1 calc R U . . .
C16 C 0.7680(3) 0.8922(2) 0.6785(2) 0.0726(8) Uani 1 1 d . . . . .
B1 B 0.26991(19) 0.40288(19) 0.66616(16) 0.0446(5) Uani 1 1 d . . . . .
C3 C 0.6757(4) 1.2977(3) 0.9855(2) 0.0911(11) Uani 1 1 d . . . . .
C38 C 0.5448(2) 0.1831(2) 0.5609(2) 0.0709(8) Uani 1 1 d D . . . .
C9 C 0.4384(3) 1.1375(4) 0.9136(3) 0.1236(19) Uani 1 1 d . . . . .
H9A H 0.471200 1.087543 0.926028 0.185 Uiso 1 1 calc R U . . .
H9B H 0.366322 1.111419 0.892053 0.185 Uiso 1 1 calc R U . . .
H9C H 0.440380 1.190858 0.960833 0.185 Uiso 1 1 calc R U . . .
C46 C 0.1278(3) 0.3250(3) 0.9112(2) 0.0810(9) Uani 1 1 d D . . . .
F6 F 0.2975(4) 0.7812(5) 0.7431(9) 0.138(4) Uani 0.66(2) 1 d D . P H 1
C47 C -0.0143(3) 0.5733(3) 0.8107(2) 0.0819(10) Uani 1 1 d D . . . .
F9 F 0.5937(5) 0.1254(7) 0.5942(6) 0.109(3) Uani 0.544(12) 1 d D . P G 1
C5 C 0.6090(5) 1.3798(4) 0.9974(3) 0.139(2) Uani 1 1 d . . . . .
H5A H 0.614660 1.407868 0.954737 0.208 Uiso 1 1 calc R U . . .
H5B H 0.634385 1.429295 1.046629 0.208 Uiso 1 1 calc R U . . .
H5C H 0.536485 1.353503 0.998300 0.208 Uiso 1 1 calc R U . . .
C31 C 0.3938(3) 0.7700(2) 0.7311(2) 0.0789(9) Uani 1 1 d D . . . .
F8 F 0.5409(5) 0.1362(9) 0.4860(3) 0.116(4) Uani 0.544(12) 1 d D . P G 1
C55 C -0.0499(2) 0.3326(2) 0.45733(18) 0.0684(7) Uani 1 1 d D . . . .
F14 F 0.1340(14) 0.3814(6) 0.9827(4) 0.159(6) Uani 0.587(17) 1 d D . P C 1
C8 C 0.4514(3) 1.2575(4) 0.8345(3) 0.1166(17) Uani 1 1 d . . . . .
H8A H 0.452806 1.309353 0.882628 0.175 Uiso 1 1 calc R U . . .
H8B H 0.379865 1.234252 0.810626 0.175 Uiso 1 1 calc R U . . .
H8C H 0.492574 1.281438 0.798711 0.175 Uiso 1 1 calc R U . . .
C10 C 0.4879(3) 1.0902(4) 0.7760(3) 0.1022(13) Uani 1 1 d . . . . .
H10A H 0.529701 1.110968 0.739146 0.153 Uiso 1 1 calc R U . . .
H10B H 0.415315 1.071619 0.753866 0.153 Uiso 1 1 calc R U . . .
H10C H 0.512545 1.035427 0.786845 0.153 Uiso 1 1 calc R U . . .
F5 F 0.4080(13) 0.7764(6) 0.6620(4) 0.167(6) Uani 0.66(2) 1 d D . P H 1
C21 C 1.0399(3) 1.0145(3) 0.8565(3) 0.1026(14) Uani 1 1 d . . . . .
H21A H 1.067387 1.050925 0.822627 0.154 Uiso 1 1 calc R U . . .
H21B H 1.096412 0.991537 0.879723 0.154 Uiso 1 1 calc R U . . .
H21C H 1.007639 1.055776 0.897500 0.154 Uiso 1 1 calc R U . . .
C54 C 0.3019(3) 0.4834(3) 0.4052(2) 0.0864(10) Uani 1 1 d D . . . .
C17 C 0.6775(3) 0.9460(3) 0.6656(3) 0.0911(11) Uani 1 1 d . . . . .
H17A H 0.645038 0.965475 0.713617 0.137 Uiso 1 1 calc R U . . .
H17B H 0.625950 0.903533 0.624187 0.137 Uiso 1 1 calc R U . . .
H17C H 0.704769 1.002790 0.651010 0.137 Uiso 1 1 calc R U . . .
F21 F 0.3795(11) 0.4326(6) 0.3868(9) 0.160(7) Uani 0.467(11) 1 d D U P E 1
C39 C 0.1913(3) 0.0302(2) 0.6001(3) 0.0894(11) Uani 1 1 d D . . . .
C6 C 0.6621(5) 1.2463(5) 1.0502(2) 0.1291(19) Uani 1 1 d . . . . .
H6A H 0.589196 1.218592 1.047665 0.194 Uiso 1 1 calc R U . . .
H6B H 0.684537 1.292910 1.101253 0.194 Uiso 1 1 calc R U . . .
H6C H 0.704201 1.195484 1.041792 0.194 Uiso 1 1 calc R U . . .
C4 C 0.7920(4) 1.3433(3) 0.9878(3) 0.1163(16) Uani 1 1 d . . . . .
H4A H 0.833406 1.292375 0.972082 0.174 Uiso 1 1 calc R U . . .
H4B H 0.817917 1.383799 1.040508 0.174 Uiso 1 1 calc R U . . .
H4C H 0.797087 1.382067 0.952138 0.174 Uiso 1 1 calc R U . . .
F11 F 0.2255(9) -0.0244(9) 0.6389(11) 0.138(6) Uani 0.49(2) 1 d D . P F 1
F20 F 0.3605(12) 0.5667(6) 0.4484(6) 0.150(6) Uani 0.467(11) 1 d D U P E 1
F18 F 0.0399(5) 0.6567(4) 0.8161(10) 0.175(6) Uani 0.653(15) 1 d D . P D 1
F20A F 0.3980(4) 0.5034(16) 0.4261(7) 0.189(7) Uani 0.533(11) 1 d D . P E 2
F19A F 0.2667(9) 0.5572(5) 0.3899(6) 0.125(4) Uani 0.533(11) 1 d D . P E 2
F21A F 0.2877(8) 0.4223(4) 0.3310(4) 0.106(3) Uani 0.533(11) 1 d D . P E 2
F4A F 0.4721(8) 0.8253(10) 0.7157(15) 0.126(8) Uani 0.34(2) 1 d D . P H 2
F5A F 0.3191(14) 0.7639(7) 0.6759(13) 0.136(10) Uani 0.34(2) 1 d D . P H 2
F6A F 0.368(2) 0.8294(11) 0.7963(9) 0.159(13) Uani 0.34(2) 1 d D . P H 2
F8A F 0.5583(7) 0.2266(13) 0.5038(8) 0.142(4) Uani 0.456(12) 1 d D . P G 2
F9A F 0.5573(8) 0.0991(5) 0.5296(14) 0.206(10) Uani 0.456(12) 1 d D . P G 2
F7A F 0.6161(5) 0.2330(12) 0.6136(6) 0.158(6) Uani 0.456(12) 1 d D . P G 2
F16A F 0.0092(12) 0.6445(9) 0.8763(6) 0.116(5) Uani 0.347(15) 1 d D . P D 2
F17A F -0.1123(6) 0.5410(8) 0.810(2) 0.233(16) Uani 0.347(15) 1 d D . P D 2
F18A F -0.0093(14) 0.6218(11) 0.7575(7) 0.119(7) Uani 0.347(15) 1 d D . P D 2
F12A F 0.0994(8) 0.0338(10) 0.5687(13) 0.170(7) Uani 0.51(2) 1 d D . P F 2
F10A F 0.2175(13) -0.0492(5) 0.5643(17) 0.212(10) Uani 0.51(2) 1 d D . P F 2
F11A F 0.1730(17) 0.0275(13) 0.6721(6) 0.186(7) Uani 0.51(2) 1 d D . P F 2
F3A F 0.6685(11) 0.5099(11) 0.8118(7) 0.139(5) Uani 0.47(2) 1 d D . P B 2
F2A F 0.5889(11) 0.5526(17) 0.9050(8) 0.130(5) Uani 0.47(2) 1 d D . P B 2
F1A F 0.6828(16) 0.6583(9) 0.8735(18) 0.186(8) Uani 0.47(2) 1 d D . P B 2
F15A F 0.154(2) 0.2416(9) 0.8826(10) 0.179(9) Uani 0.413(17) 1 d D . P C 2
F14A F 0.2073(19) 0.3665(15) 0.9661(12) 0.204(10) Uani 0.413(17) 1 d D . P C 2
F13A F 0.0490(14) 0.314(2) 0.9447(15) 0.212(11) Uani 0.413(17) 1 d D . P C 2
F23A F -0.1053(10) 0.3532(15) 0.5178(7) 0.098(4) Uani 0.45(4) 1 d D . P A 2
F22A F -0.0899(15) 0.377(2) 0.4085(15) 0.120(5) Uani 0.45(4) 1 d D . P A 2
F24A F -0.0729(12) 0.2395(8) 0.4244(18) 0.116(6) Uani 0.45(4) 1 d D . P A 2

loop_
_atom_site_aniso_label
_atom_site_aniso_U_11
_atom_site_aniso_U_22
_atom_site_aniso_U_33
_atom_site_aniso_U_23
_atom_site_aniso_U_13
_atom_site_aniso_U_12
Re1 0.04808(6) 0.04672(6) 0.04259(6) 0.01929(4) 0.00363(4) 0.00850(4)
P2 0.0576(3) 0.0462(3) 0.0623(4) 0.0203(3) 0.0108(3) 0.0159(2)
P1 0.0615(3) 0.0605(4) 0.0548(3) 0.0250(3) 0.0205(3) 0.0214(3)
O3 0.0747(11) 0.0581(10) 0.0785(13) 0.0339(10) 0.0341(10) 0.0294(9)
N1 0.0470(9) 0.0433(9) 0.0469(10) 0.0197(8) 0.0094(7) 0.0082(7)
O4 0.0666(10) 0.0589(11) 0.0900(14) 0.0334(10) 0.0358(10) 0.0252(9)
C33 0.0475(11) 0.0448(12) 0.0548(13) 0.0160(10) 0.0110(9) 0.0062(9)
C41 0.0490(11) 0.0499(12) 0.0518(13) 0.0185(10) 0.0090(9) 0.0094(9)
C34 0.0504(12) 0.0481(12) 0.0568(14) 0.0113(10) 0.0111(10) 0.0109(10)
C40 0.0424(10) 0.0437(11) 0.0454(11) 0.0129(9) 0.0045(8) 0.0055(8)
F23 0.070(4) 0.095(5) 0.117(7) -0.013(4) 0.007(4) 0.036(3)
O1 0.1156(19) 0.132(2) 0.0663(15) 0.0187(15) -0.0389(14) 0.0250(17)
C53 0.0528(12) 0.0470(12) 0.0488(12) 0.0164(10) 0.0141(10) 0.0098(9)
F2 0.081(4) 0.065(4) 0.180(9) 0.030(4) -0.042(5) 0.021(3)
C48 0.0513(11) 0.0398(11) 0.0486(12) 0.0136(9) 0.0123(9) 0.0082(9)
C45 0.0525(12) 0.0525(13) 0.0458(12) 0.0152(10) 0.0063(9) 0.0148(10)
C27 0.0541(13) 0.0521(14) 0.0612(15) 0.0123(11) 0.0107(11) -0.0007(10)
C51 0.0828(17) 0.0536(14) 0.0457(13) 0.0169(11) 0.0069(12) 0.0125(12)
C49 0.0557(12) 0.0513(13) 0.0532(13) 0.0169(11) 0.0147(10) 0.0054(10)
C32 0.0483(11) 0.0439(11) 0.0480(12) 0.0161(9) 0.0083(9) 0.0073(9)
C29 0.0505(11) 0.0465(12) 0.0602(14) 0.0196(11) 0.0067(10) 0.0088(9)
C25 0.0505(11) 0.0463(12) 0.0535(13) 0.0166(10) 0.0134(10) 0.0130(9)
F24 0.081(4) 0.069(4) 0.173(11) 0.025(5) -0.012(5) -0.019(3)
C44 0.0488(11) 0.0643(15) 0.0466(12) 0.0095(11) 0.0047(9) 0.0163(10)
C35 0.0653(14) 0.0411(12) 0.0662(16) 0.0112(11) 0.0122(12) 0.0125(10)
C11 0.0552(12) 0.0447(12) 0.0552(13) 0.0228(10) 0.0095(10) 0.0102(9)
C42 0.0563(12) 0.0588(14) 0.0466(12) 0.0174(11) 0.0069(10) 0.0029(11)
F1 0.039(3) 0.121(6) 0.152(7) 0.055(5) -0.013(3) -0.009(2)
C24 0.0460(10) 0.0445(11) 0.0507(12) 0.0150(9) 0.0146(9) 0.0085(9)
C50 0.0775(16) 0.0531(14) 0.0532(14) 0.0206(11) 0.0197(12) 0.0091(12)
C26 0.0475(11) 0.0566(14) 0.0536(13) 0.0146(11) 0.0106(10) 0.0090(10)
C15 0.0512(12) 0.0511(13) 0.0616(14) 0.0222(11) 0.0150(10) 0.0091(10)
C52 0.0604(13) 0.0477(12) 0.0496(13) 0.0112(10) 0.0060(10) 0.0139(10)
C43 0.0519(12) 0.0724(17) 0.0437(12) 0.0099(11) 0.0114(10) 0.0086(11)
O2 0.123(2) 0.0982(19) 0.109(2) 0.0670(17) 0.0303(17) -0.0085(16)
C2 0.0733(16) 0.0687(18) 0.0625(16) 0.0293(14) 0.0054(13) 0.0069(13)
C22 0.086(2) 0.084(2) 0.136(4) 0.037(2) 0.025(2) 0.0428(19)
C37 0.0480(11) 0.0494(13) 0.0643(15) 0.0178(11) 0.0150(10) 0.0069(10)
C28 0.0602(13) 0.0462(13) 0.0629(15) 0.0185(11) 0.0118(11) 0.0059(10)
F22 0.087(4) 0.188(12) 0.087(5) 0.047(7) -0.026(3) -0.015(6)
C1 0.0741(17) 0.0706(18) 0.0660(18) 0.0224(14) -0.0027(14) 0.0170(14)
F15 0.128(5) 0.231(12) 0.141(7) 0.144(8) 0.070(5) 0.110(6)
F3 0.088(6) 0.302(18) 0.061(3) 0.012(6) -0.004(3) 0.076(8)
C14 0.0628(14) 0.0698(17) 0.0781(19) 0.0344(15) 0.0304(14) 0.0130(13)
F17 0.110(4) 0.183(7) 0.090(3) 0.053(3) 0.007(2) 0.090(5)
C36 0.0607(14) 0.0443(13) 0.0710(17) 0.0161(12) 0.0137(12) 0.0040(10)
F19 0.168(10) 0.51(3) 0.164(13) 0.258(18) -0.024(10) -0.059(19)
F13 0.124(5) 0.134(6) 0.181(9) 0.112(6) 0.030(5) -0.013(4)
F12 0.086(6) 0.063(4) 0.32(2) 0.043(7) 0.101(9) 0.005(4)
F7 0.068(3) 0.054(2) 0.223(11) 0.019(4) 0.066(5) 0.0083(18)
F16 0.171(8) 0.293(13) 0.099(4) 0.089(6) 0.085(5) 0.178(9)
C13 0.0680(15) 0.0685(17) 0.084(2) 0.0440(16) 0.0232(14) 0.0102(13)
C20 0.0657(16) 0.0626(17) 0.098(2) 0.0276(16) 0.0047(15) 0.0282(13)
C7 0.0586(15) 0.100(3) 0.102(3) 0.058(2) 0.0211(16) 0.0280(16)
F4 0.154(7) 0.0425(18) 0.180(10) 0.016(3) -0.052(6) -0.001(3)
C12 0.0653(14) 0.0569(15) 0.0787(19) 0.0351(14) 0.0172(13) 0.0144(12)
C30 0.0591(15) 0.079(2) 0.0674(18) 0.0157(15) 0.0034(13) 0.0139(14)
C23 0.102(2) 0.095(3) 0.109(3) 0.057(2) 0.000(2) 0.037(2)
F10 0.172(11) 0.070(6) 0.131(6) -0.012(4) 0.017(6) -0.053(6)
C19 0.143(4) 0.105(3) 0.070(2) 0.013(2) 0.022(2) 0.039(3)
C18 0.109(3) 0.0564(19) 0.108(3) 0.0139(19) -0.003(2) 0.0008(18)
C16 0.0856(19) 0.0616(17) 0.0683(18) 0.0151(14) 0.0022(15) 0.0170(14)
B1 0.0438(11) 0.0426(12) 0.0506(13) 0.0165(10) 0.0124(10) 0.0097(9)
C3 0.120(3) 0.081(2) 0.069(2) 0.0068(17) 0.027(2) 0.034(2)
C38 0.0621(16) 0.0607(17) 0.086(2) 0.0112(15) 0.0212(15) 0.0134(13)
C9 0.079(2) 0.170(5) 0.167(5) 0.107(4) 0.052(3) 0.032(3)
C46 0.103(2) 0.086(2) 0.068(2) 0.0385(18) 0.0267(18) 0.020(2)
F6 0.102(3) 0.080(4) 0.248(13) 0.064(6) 0.022(5) 0.042(3)
C47 0.083(2) 0.106(3) 0.0660(19) 0.0214(18) 0.0167(16) 0.052(2)
F9 0.074(3) 0.121(6) 0.174(7) 0.088(5) 0.034(3) 0.054(4)
C5 0.185(5) 0.118(4) 0.118(4) 0.006(3) 0.056(4) 0.083(4)
C31 0.084(2) 0.0502(16) 0.102(3) 0.0293(17) -0.0035(19) 0.0021(15)
F8 0.086(3) 0.189(11) 0.065(3) 0.006(4) 0.024(2) 0.056(5)
C55 0.0670(16) 0.0706(19) 0.0621(17) 0.0114(14) -0.0001(13) 0.0149(14)
F14 0.317(17) 0.130(6) 0.049(3) 0.042(3) 0.048(6) 0.054(9)
C8 0.093(3) 0.142(4) 0.158(5) 0.089(4) 0.029(3) 0.066(3)
C10 0.084(2) 0.115(3) 0.108(3) 0.042(3) -0.018(2) 0.014(2)
F5 0.314(18) 0.097(5) 0.123(5) 0.076(4) 0.030(8) 0.048(9)
C21 0.0692(19) 0.090(3) 0.141(4) 0.023(3) -0.018(2) 0.0238(18)
C54 0.113(3) 0.080(2) 0.071(2) 0.0338(18) 0.032(2) 0.000(2)
C17 0.083(2) 0.084(2) 0.100(3) 0.025(2) -0.0187(19) 0.0145(18)
F21 0.184(12) 0.112(6) 0.190(12) 0.040(6) 0.136(11) 0.004(6)
C39 0.084(2) 0.0504(17) 0.128(3) 0.020(2) 0.030(2) -0.0010(15)
C6 0.182(5) 0.162(5) 0.054(2) 0.029(3) 0.035(3) 0.063(4)
C4 0.137(4) 0.077(3) 0.102(3) -0.015(2) -0.006(3) 0.005(2)
F11 0.130(7) 0.097(7) 0.214(14) 0.106(9) 0.006(7) -0.007(5)
F20 0.210(13) 0.099(5) 0.128(7) 0.047(5) 0.054(8) -0.054(6)
F18 0.154(5) 0.078(3) 0.302(17) 0.044(6) 0.055(8) 0.065(3)
F20A 0.067(3) 0.39(2) 0.160(10) 0.195(13) 0.008(4) -0.032(8)
F19A 0.199(10) 0.084(4) 0.137(8) 0.077(4) 0.091(8) 0.044(4)
F21A 0.167(7) 0.087(3) 0.074(3) 0.031(2) 0.066(4) 0.019(3)
F4A 0.116(7) 0.070(8) 0.22(2) 0.082(12) 0.045(10) 0.006(5)
F5A 0.122(11) 0.061(5) 0.22(2) 0.067(9) -0.072(12) -0.008(6)
F6A 0.29(3) 0.084(10) 0.149(12) 0.055(9) 0.106(18) 0.104(16)
F8A 0.108(5) 0.213(13) 0.142(8) 0.083(8) 0.083(6) 0.057(6)
F9A 0.094(7) 0.064(4) 0.40(2) -0.038(9) 0.110(12) 0.016(4)
F7A 0.042(3) 0.256(17) 0.134(7) 0.005(8) -0.006(3) 0.006(5)
F16A 0.137(11) 0.107(7) 0.091(6) -0.018(5) -0.005(5) 0.086(7)
F17A 0.043(4) 0.109(8) 0.53(5) 0.050(17) 0.029(11) 0.030(4)
F18A 0.185(16) 0.130(11) 0.096(6) 0.070(7) 0.064(7) 0.110(12)
F12A 0.086(6) 0.125(9) 0.269(17) 0.053(10) -0.021(8) -0.051(6)
F10A 0.169(11) 0.041(3) 0.42(3) 0.026(9) 0.161(16) 0.007(5)
F11A 0.219(15) 0.142(10) 0.200(9) 0.082(7) 0.087(9) -0.051(10)
F3A 0.090(5) 0.228(14) 0.094(5) 0.005(6) 0.018(4) 0.095(7)
F2A 0.097(6) 0.237(14) 0.089(6) 0.091(8) 0.004(5) 0.055(7)
F1A 0.169(11) 0.087(5) 0.26(2) 0.046(9) -0.138(11) -0.032(7)
F15A 0.36(3) 0.081(6) 0.138(9) 0.074(6) 0.080(13) 0.058(9)
F14A 0.252(18) 0.211(18) 0.143(13) 0.117(13) -0.115(12) -0.051(13)
F13A 0.170(14) 0.39(3) 0.224(19) 0.25(2) 0.147(15) 0.139(16)
F23A 0.049(4) 0.182(12) 0.071(4) 0.045(7) 0.012(3) 0.025(5)
F22A 0.092(5) 0.156(12) 0.125(9) 0.080(9) -0.039(7) 0.010(6)
F24A 0.068(4) 0.074(6) 0.159(12) -0.033(6) -0.004(5) 0.011(4)

loop_
_atom_type_symbol
_atom_type_description
_atom_type_scat_dispersion_real
_atom_type_scat_dispersion_imag
_atom_type_scat_source
C C 0.0181 0.0091 'International Tables Vol C Tables 4.2.6.8 and 6.1.1.4'
H H 0.0000 0.0000 'International Tables Vol C Tables 4.2.6.8 and 6.1.1.4'
B B 0.0090 0.0039 'International Tables Vol C Tables 4.2.6.8 and 6.1.1.4'
F F 0.0727 0.0534 'International Tables Vol C Tables 4.2.6.8 and 6.1.1.4'
N N 0.0311 0.0180 'International Tables Vol C Tables 4.2.6.8 and 6.1.1.4'
O O 0.0492 0.0322 'International Tables Vol C Tables 4.2.6.8 and 6.1.1.4'
P P 0.2955 0.4335 'International Tables Vol C Tables 4.2.6.8 and 6.1.1.4'
Re Re -5.2083 5.8923 'International Tables Vol C Tables 4.2.6.8 and 6.1.1.4'

loop_
_exptl_crystal_face_index_h
_exptl_crystal_face_index_k
_exptl_crystal_face_index_l
_exptl_crystal_face_perp_dist
-7 6 1 0.0605
8 -1 1 0.0458
5 5 2 0.0944
-6 7 -5 0.0363
-8 2 -2 0.0585
8 -2 3 0.0493
6 6 -3 0.0688
-4 -7 5 0.0867
5 -8 6 0.0606
-6 4 -8 0.0297
4 5 -9 0.0476
4 -4 9 0.0528
-3 0 11 0.0806
-2 0 -10 0.0569
2 0 10 0.0799
4 -4 -8 0.0687

loop_
_geom_angle_atom_site_label_1
_geom_angle_atom_site_label_2
_geom_angle_atom_site_label_3
_geom_angle
_geom_angle_site_symmetry_1
_geom_angle_site_symmetry_3
_geom_angle_publ_flag
P2 Re1 P1 155.33(2) . . ?
N1 Re1 P2 77.88(5) . . ?
N1 Re1 P1 78.14(5) . . ?
C2 Re1 P2 101.13(10) . . ?
C2 Re1 P1 101.51(10) . . ?
C2 Re1 N1 170.20(10) . . ?
C1 Re1 P2 95.59(10) . . ?
C1 Re1 P1 95.89(10) . . ?
C1 Re1 N1 104.45(12) . . ?
C1 Re1 C2 85.34(14) . . ?
O4 P2 Re1 101.34(7) . . ?
O4 P2 C20 101.45(13) . . ?
O4 P2 C16 100.37(14) . . ?
C20 P2 Re1 124.62(12) . . ?
C16 P2 Re1 109.99(11) . . ?
C16 P2 C20 114.44(15) . . ?
O3 P1 Re1 100.91(7) . . ?
O3 P1 C7 99.22(13) . . ?
O3 P1 C3 99.95(16) . . ?
C7 P1 Re1 115.71(13) . . ?
C3 P1 Re1 121.23(14) . . ?
C3 P1 C7 114.10(19) . . ?
C11 O3 P1 121.25(16) . . ?
C11 N1 Re1 121.11(15) . . ?
C11 N1 C15 117.87(19) . . ?
C15 N1 Re1 120.95(15) . . ?
C15 O4 P2 119.69(15) . . ?
C34 C33 H33 118.9 . . ?
C34 C33 C32 122.2(2) . . ?
C32 C33 H33 118.9 . . ?
C40 C41 H41 119.1 . . ?
C40 C41 C42 121.9(2) . . ?
C42 C41 H41 119.1 . . ?
C33 C34 C38 120.6(2) . . ?
C35 C34 C33 121.1(2) . . ?
C35 C34 C38 118.3(2) . . ?
C41 C40 B1 123.3(2) . . ?
C45 C40 C41 115.8(2) . . ?
C45 C40 B1 120.6(2) . . ?
C48 C53 H53 119.0 . . ?
C48 C53 C52 121.9(2) . . ?
C52 C53 H53 119.0 . . ?
C53 C48 C49 115.9(2) . . ?
C53 C48 B1 122.9(2) . . ?
C49 C48 B1 121.1(2) . . ?
C40 C45 H45 118.8 . . ?
C44 C45 C40 122.5(2) . . ?
C44 C45 H45 118.8 . . ?
C26 C27 H27 120.7 . . ?
C28 C27 H27 120.7 . . ?
C28 C27 C26 118.6(2) . . ?
C50 C51 H51 120.9 . . ?
C52 C51 H51 120.9 . . ?
C52 C51 C50 118.2(2) . . ?
C48 C49 H49 118.8 . . ?
C50 C49 C48 122.3(2) . . ?
C50 C49 H49 118.8 . . ?
C33 C32 B1 123.59(19) . . ?
C37 C32 C33 115.2(2) . . ?
C37 C32 B1 120.6(2) . . ?
C24 C29 H29 118.9 . . ?
C28 C29 H29 118.9 . . ?
C28 C29 C24 122.1(2) . . ?
C24 C25 H25 118.7 . . ?
C26 C25 H25 118.7 . . ?
C26 C25 C24 122.5(2) . . ?
C45 C44 C47 119.4(3) . . ?
C43 C44 C45 120.4(2) . . ?
C43 C44 C47 120.2(2) . . ?
C34 C35 H35 121.1 . . ?
C36 C35 C34 117.9(2) . . ?
C36 C35 H35 121.1 . . ?
O3 C11 N1 118.1(2) . . ?
O3 C11 C12 119.4(2) . . ?
N1 C11 C12 122.6(2) . . ?
C41 C42 C46 119.7(3) . . ?
C43 C42 C41 120.9(2) . . ?
C43 C42 C46 119.4(2) . . ?
C29 C24 B1 119.7(2) . . ?
C25 C24 C29 115.6(2) . . ?
C25 C24 B1 124.4(2) . . ?
C51 C50 C54 119.9(3) . . ?
C49 C50 C51 120.9(2) . . ?
C49 C50 C54 119.2(3) . . ?
C27 C26 C25 120.3(2) . . ?
C27 C26 C30 119.6(2) . . ?
C25 C26 C30 120.1(2) . . ?
N1 C15 C14 122.3(2) . . ?
O4 C15 N1 117.7(2) . . ?
O4 C15 C14 120.0(2) . . ?
C53 C52 C55 118.3(2) . . ?
C51 C52 C53 120.8(2) . . ?
C51 C52 C55 120.9(2) . . ?
C44 C43 H43 120.7 . . ?
C42 C43 C44 118.6(2) . . ?
C42 C43 H43 120.7 . . ?
O2 C2 Re1 179.3(3) . . ?
H22A C22 H22B 109.5 . . ?
H22A C22 H22C 109.5 . . ?
H22B C22 H22C 109.5 . . ?
C20 C22 H22A 109.5 . . ?
C20 C22 H22B 109.5 . . ?
C20 C22 H22C 109.5 . . ?
C32 C37 H37 118.7 . . ?
C36 C37 C32 122.6(2) . . ?
C36 C37 H37 118.7 . . ?
C27 C28 C29 120.9(2) . . ?
C27 C28 C31 120.4(2) . . ?
C29 C28 C31 118.7(2) . . ?
O1 C1 Re1 178.8(3) . . ?
C15 C14 H14 121.0 . . ?
C15 C14 C13 118.1(3) . . ?
C13 C14 H14 121.0 . . ?
C35 C36 C37 121.1(2) . . ?
C35 C36 C39 118.7(3) . . ?
C37 C36 C39 120.2(2) . . ?
C14 C13 H13 119.5 . . ?
C12 C13 C14 121.0(3) . . ?
C12 C13 H13 119.5 . . ?
C22 C20 P2 112.8(3) . . ?
C22 C20 C23 110.8(3) . . ?
C23 C20 P2 106.6(2) . . ?
C21 C20 P2 107.4(2) . . ?
C21 C20 C22 109.3(3) . . ?
C21 C20 C23 109.8(4) . . ?
C9 C7 P1 108.8(3) . . ?
C9 C7 C8 111.2(3) . . ?
C8 C7 P1 114.6(3) . . ?
C10 C7 P1 104.8(2) . . ?
C10 C7 C9 109.1(4) . . ?
C10 C7 C8 108.1(4) . . ?
C11 C12 H12 120.9 . . ?
C13 C12 C11 118.1(3) . . ?
C13 C12 H12 120.9 . . ?
F2 C30 F1 102.1(6) . . ?
F2 C30 C26 113.9(5) . . ?
F1 C30 C26 110.7(5) . . ?
F3 C30 F2 109.3(9) . . ?
F3 C30 F1 104.9(8) . . ?
F3 C30 C26 114.8(6) . . ?
F3A C30 C26 114.6(6) . . ?
F3A C30 F2A 100.4(9) . . ?
F2A C30 C26 109.2(6) . . ?
F1A C30 C26 116.3(7) . . ?
F1A C30 F3A 110.3(11) . . ?
F1A C30 F2A 104.2(10) . . ?
C20 C23 H23A 109.5 . . ?
C20 C23 H23B 109.5 . . ?
C20 C23 H23C 109.5 . . ?
H23A C23 H23B 109.5 . . ?
H23A C23 H23C 109.5 . . ?
H23B C23 H23C 109.5 . . ?
H19A C19 H19B 109.5 . . ?
H19A C19 H19C 109.5 . . ?
H19B C19 H19C 109.5 . . ?
C16 C19 H19A 109.5 . . ?
C16 C19 H19B 109.5 . . ?
C16 C19 H19C 109.5 . . ?
H18A C18 H18B 109.5 . . ?
H18A C18 H18C 109.5 . . ?
H18B C18 H18C 109.5 . . ?
C16 C18 H18A 109.5 . . ?
C16 C18 H18B 109.5 . . ?
C16 C18 H18C 109.5 . . ?
C19 C16 P2 115.4(3) . . ?
C18 C16 P2 108.9(3) . . ?
C18 C16 C19 111.3(3) . . ?
C18 C16 C17 108.6(3) . . ?
C17 C16 P2 103.2(2) . . ?
C17 C16 C19 109.1(3) . . ?
C48 B1 C40 112.43(18) . . ?
C48 B1 C32 103.26(19) . . ?
C48 B1 C24 110.58(19) . . ?
C32 B1 C40 113.13(19) . . ?
C32 B1 C24 115.30(18) . . ?
C24 B1 C40 102.46(18) . . ?
C5 C3 P1 113.2(3) . . ?
C5 C3 C6 110.7(4) . . ?
C5 C3 C4 108.0(4) . . ?
C6 C3 P1 107.9(3) . . ?
C4 C3 P1 105.9(3) . . ?
C4 C3 C6 111.0(4) . . ?
F7 C38 C34 117.1(3) . . ?
F7 C38 F9 101.9(5) . . ?
F7 C38 F8 109.6(6) . . ?
F9 C38 C34 112.4(3) . . ?
F8 C38 C34 112.9(4) . . ?
F8 C38 F9 101.2(5) . . ?
F8A C38 C34 108.4(4) . . ?
F9A C38 C34 115.1(4) . . ?
F9A C38 F8A 104.0(9) . . ?
F9A C38 F7A 115.0(9) . . ?
F7A C38 C34 111.1(5) . . ?
F7A C38 F8A 101.8(7) . . ?
C7 C9 H9A 109.5 . . ?
C7 C9 H9B 109.5 . . ?
C7 C9 H9C 109.5 . . ?
H9A C9 H9B 109.5 . . ?
H9A C9 H9C 109.5 . . ?
H9B C9 H9C 109.5 . . ?
F15 C46 C42 116.2(4) . . ?
F15 C46 F13 105.1(7) . . ?
F15 C46 F14 109.0(7) . . ?
F13 C46 C42 109.5(5) . . ?
F14 C46 C42 112.0(5) . . ?
F14 C46 F13 104.1(6) . . ?
F15A C46 C42 112.5(7) . . ?
F15A C46 F14A 100.1(10) . . ?
F14A C46 C42 110.2(7) . . ?
F13A C46 C42 117.5(8) . . ?
F13A C46 F15A 107.7(12) . . ?
F13A C46 F14A 107.4(10) . . ?
F17 C47 C44 109.3(4) . . ?
F16 C47 C44 114.3(4) . . ?
F16 C47 F17 103.1(5) . . ?
F16 C47 F18 109.9(6) . . ?
F18 C47 C44 111.4(4) . . ?
F18 C47 F17 108.4(6) . . ?
F16A C47 C44 113.0(4) . . ?
F16A C47 F18A 101.2(8) . . ?
F17A C47 C44 113.7(6) . . ?
F17A C47 F16A 104.4(10) . . ?
F17A C47 F18A 106.2(10) . . ?
F18A C47 C44 116.9(4) . . ?
C3 C5 H5A 109.5 . . ?
C3 C5 H5B 109.5 . . ?
C3 C5 H5C 109.5 . . ?
H5A C5 H5B 109.5 . . ?
H5A C5 H5C 109.5 . . ?
H5B C5 H5C 109.5 . . ?
F4 C31 C28 112.7(4) . . ?
F6 C31 C28 112.1(4) . . ?
F6 C31 F4 106.9(5) . . ?
F5 C31 C28 111.1(4) . . ?
F5 C31 F4 105.8(5) . . ?
F5 C31 F6 107.8(6) . . ?
F4A C31 C28 115.4(5) . . ?
F4A C31 F5A 103.2(8) . . ?
F4A C31 F6A 100.9(9) . . ?
F5A C31 C28 115.9(5) . . ?
F5A C31 F6A 105.4(9) . . ?
F6A C31 C28 114.3(5) . . ?
F23 C55 F24 105.2(8) . . ?
F23 C55 C52 114.7(6) . . ?
F23 C55 F22 107.4(8) . . ?
F24 C55 C52 109.8(7) . . ?
F22 C55 F24 104.3(9) . . ?
F22 C55 C52 114.6(7) . . ?
F23A C55 C52 111.8(7) . . ?
F23A C55 F22A 103.6(10) . . ?
F22A C55 C52 110.4(9) . . ?
F24A C55 C52 115.4(8) . . ?
F24A C55 F23A 106.6(10) . . ?
F24A C55 F22A 108.4(11) . . ?
C7 C8 H8A 109.5 . . ?
C7 C8 H8B 109.5 . . ?
C7 C8 H8C 109.5 . . ?
H8A C8 H8B 109.5 . . ?
H8A C8 H8C 109.5 . . ?
H8B C8 H8C 109.5 . . ?
C7 C10 H10A 109.5 . . ?
C7 C10 H10B 109.5 . . ?
C7 C10 H10C 109.5 . . ?
H10A C10 H10B 109.5 . . ?
H10A C10 H10C 109.5 . . ?
H10B C10 H10C 109.5 . . ?
C20 C21 H21A 109.5 . . ?
C20 C21 H21B 109.5 . . ?
C20 C21 H21C 109.5 . . ?
H21A C21 H21B 109.5 . . ?
H21A C21 H21C 109.5 . . ?
H21B C21 H21C 109.5 . . ?
F19 C54 C50 119.4(6) . . ?
F19 C54 F21 112.5(11) . . ?
F19 C54 F20 105.1(11) . . ?
F21 C54 C50 110.4(5) . . ?
F20 C54 C50 109.4(5) . . ?
F20 C54 F21 97.8(7) . . ?
F20A C54 C50 117.4(4) . . ?
F20A C54 F19A 111.0(8) . . ?
F20A C54 F21A 107.4(8) . . ?
F19A C54 C50 111.0(4) . . ?
F19A C54 F21A 98.0(5) . . ?
F21A C54 C50 110.3(4) . . ?
C16 C17 H17A 109.5 . . ?
C16 C17 H17B 109.5 . . ?
C16 C17 H17C 109.5 . . ?
H17A C17 H17B 109.5 . . ?
H17A C17 H17C 109.5 . . ?
H17B C17 H17C 109.5 . . ?
F12 C39 C36 116.2(5) . . ?
F12 C39 F10 105.0(9) . . ?
F12 C39 F11 108.5(8) . . ?
F10 C39 C36 110.2(5) . . ?
F11 C39 C36 113.5(5) . . ?
F11 C39 F10 102.3(7) . . ?
F12A C39 C36 111.4(6) . . ?
F12A C39 F11A 102.9(8) . . ?
F10A C39 C36 116.0(5) . . ?
F10A C39 F12A 108.6(10) . . ?
F10A C39 F11A 107.7(9) . . ?
F11A C39 C36 109.4(5) . . ?
C3 C6 H6A 109.5 . . ?
C3 C6 H6B 109.5 . . ?
C3 C6 H6C 109.5 . . ?
H6A C6 H6B 109.5 . . ?
H6A C6 H6C 109.5 . . ?
H6B C6 H6C 109.5 . . ?
C3 C4 H4A 109.5 . . ?
C3 C4 H4B 109.5 . . ?
C3 C4 H4C 109.5 . . ?
H4A C4 H4B 109.5 . . ?
H4A C4 H4C 109.5 . . ?
H4B C4 H4C 109.5 . . ?

loop_
_geom_bond_atom_site_label_1
_geom_bond_atom_site_label_2
_geom_bond_distance
_geom_bond_site_symmetry_2
_geom_bond_publ_flag
Re1 P2 2.3632(6) . ?
Re1 P1 2.3815(7) . ?
Re1 N1 2.1445(18) . ?
Re1 C2 1.916(3) . ?
Re1 C1 1.847(3) . ?
P2 O4 1.676(2) . ?
P2 C20 1.861(3) . ?
P2 C16 1.855(3) . ?
P1 O3 1.6772(19) . ?
P1 C7 1.862(3) . ?
P1 C3 1.854(4) . ?
O3 C11 1.337(3) . ?
N1 C11 1.356(3) . ?
N1 C15 1.359(3) . ?
O4 C15 1.346(3) . ?
C33 H33 0.9300 . ?
C33 C34 1.387(3) . ?
C33 C32 1.404(3) . ?
C41 H41 0.9300 . ?
C41 C40 1.398(3) . ?
C41 C42 1.398(3) . ?
C34 C35 1.385(4) . ?
C34 C38 1.498(4) . ?
C40 C45 1.397(3) . ?
C40 B1 1.646(3) . ?
F23 C55 1.298(8) . ?
O1 C1 1.155(4) . ?
C53 H53 0.9300 . ?
C53 C48 1.393(3) . ?
C53 C52 1.395(4) . ?
F2 C30 1.298(7) . ?
C48 C49 1.397(3) . ?
C48 B1 1.633(4) . ?
C45 H45 0.9300 . ?
C45 C44 1.389(3) . ?
C27 H27 0.9300 . ?
C27 C26 1.381(4) . ?
C27 C28 1.378(4) . ?
C51 H51 0.9300 . ?
C51 C50 1.382(4) . ?
C51 C52 1.378(4) . ?
C49 H49 0.9300 . ?
C49 C50 1.380(4) . ?
C32 C37 1.401(3) . ?
C32 B1 1.635(3) . ?
C29 H29 0.9300 . ?
C29 C24 1.401(3) . ?
C29 C28 1.388(4) . ?
C25 H25 0.9300 . ?
C25 C24 1.394(3) . ?
C25 C26 1.393(4) . ?
F24 C55 1.331(9) . ?
C44 C43 1.383(4) . ?
C44 C47 1.493(4) . ?
C35 H35 0.9300 . ?
C35 C36 1.380(4) . ?
C11 C12 1.377(3) . ?
C42 C43 1.372(4) . ?
C42 C46 1.495(4) . ?
F1 C30 1.332(7) . ?
C24 B1 1.643(3) . ?
C50 C54 1.505(4) . ?
C26 C30 1.491(4) . ?
C15 C14 1.377(4) . ?
C52 C55 1.499(4) . ?
C43 H43 0.9300 . ?
O2 C2 1.143(4) . ?
C22 H22A 0.9600 . ?
C22 H22B 0.9600 . ?
C22 H22C 0.9600 . ?
C22 C20 1.528(5) . ?
C37 H37 0.9300 . ?
C37 C36 1.382(4) . ?
C28 C31 1.500(4) . ?
F22 C55 1.320(9) . ?
F15 C46 1.271(7) . ?
F3 C30 1.287(8) . ?
C14 H14 0.9300 . ?
C14 C13 1.378(4) . ?
F17 C47 1.318(6) . ?
C36 C39 1.500(4) . ?
F19 C54 1.218(8) . ?
F13 C46 1.334(7) . ?
F12 C39 1.276(8) . ?
F7 C38 1.268(6) . ?
F16 C47 1.279(5) . ?
C13 H13 0.9300 . ?
C13 C12 1.370(4) . ?
C20 C23 1.537(5) . ?
C20 C21 1.527(5) . ?
C7 C9 1.532(5) . ?
C7 C8 1.532(5) . ?
C7 C10 1.528(6) . ?
F4 C31 1.304(5) . ?
C12 H12 0.9300 . ?
C30 F3A 1.279(8) . ?
C30 F2A 1.318(9) . ?
C30 F1A 1.272(9) . ?
C23 H23A 0.9600 . ?
C23 H23B 0.9600 . ?
C23 H23C 0.9600 . ?
F10 C39 1.336(8) . ?
C19 H19A 0.9600 . ?
C19 H19B 0.9600 . ?
C19 H19C 0.9600 . ?
C19 C16 1.540(5) . ?
C18 H18A 0.9600 . ?
C18 H18B 0.9600 . ?
C18 H18C 0.9600 . ?
C18 C16 1.531(5) . ?
C16 C17 1.533(5) . ?
C3 C5 1.541(6) . ?
C3 C6 1.545(6) . ?
C3 C4 1.541(6) . ?
C38 F9 1.355(5) . ?
C38 F8 1.302(6) . ?
C38 F8A 1.347(8) . ?
C38 F9A 1.224(6) . ?
C38 F7A 1.247(8) . ?
C9 H9A 0.9600 . ?
C9 H9B 0.9600 . ?
C9 H9C 0.9600 . ?
C46 F14 1.288(7) . ?
C46 F15A 1.275(10) . ?
C46 F14A 1.311(11) . ?
C46 F13A 1.223(11) . ?
F6 C31 1.297(6) . ?
C47 F18 1.283(7) . ?
C47 F16A 1.300(7) . ?
C47 F17A 1.281(8) . ?
C47 F18A 1.331(8) . ?
C5 H5A 0.9600 . ?
C5 H5B 0.9600 . ?
C5 H5C 0.9600 . ?
C31 F5 1.280(6) . ?
C31 F4A 1.290(7) . ?
C31 F5A 1.304(9) . ?
C31 F6A 1.321(9) . ?
C55 F23A 1.313(8) . ?
C55 F22A 1.337(9) . ?
C55 F24A 1.291(10) . ?
C8 H8A 0.9600 . ?
C8 H8B 0.9600 . ?
C8 H8C 0.9600 . ?
C10 H10A 0.9600 . ?
C10 H10B 0.9600 . ?
C10 H10C 0.9600 . ?
C21 H21A 0.9600 . ?
C21 H21B 0.9600 . ?
C21 H21C 0.9600 . ?
C54 F21 1.328(10) . ?
C54 F20 1.323(8) . ?
C54 F20A 1.236(7) . ?
C54 F19A 1.310(7) . ?
C54 F21A 1.344(7) . ?
C17 H17A 0.9600 . ?
C17 H17B 0.9600 . ?
C17 H17C 0.9600 . ?
C39 F11 1.292(7) . ?
C39 F12A 1.290(9) . ?
C39 F10A 1.250(8) . ?
C39 F11A 1.325(10) . ?
C6 H6A 0.9600 . ?
C6 H6B 0.9600 . ?
C6 H6C 0.9600 . ?
C4 H4A 0.9600 . ?
C4 H4B 0.9600 . ?
C4 H4C 0.9600 . ?

loop_
_geom_torsion_atom_site_label_1
_geom_torsion_atom_site_label_2
_geom_torsion_atom_site_label_3
_geom_torsion_atom_site_label_4
_geom_torsion
_geom_torsion_site_symmetry_1
_geom_torsion_site_symmetry_2
_geom_torsion_site_symmetry_3
_geom_torsion_site_symmetry_4
_geom_torsion_publ_flag
Re1 P2 O4 C15 -17.2(2) . . . . ?
Re1 P2 C20 C22 175.7(2) . . . . ?
Re1 P2 C20 C23 53.9(3) . . . . ?
Re1 P2 C20 C21 -63.8(3) . . . . ?
Re1 P2 C16 C19 146.8(3) . . . . ?
Re1 P2 C16 C18 -87.3(3) . . . . ?
Re1 P2 C16 C17 27.9(3) . . . . ?
Re1 P1 O3 C11 -7.9(2) . . . . ?
Re1 P1 C7 C9 88.7(3) . . . . ?
Re1 P1 C7 C8 -146.2(3) . . . . ?
Re1 P1 C7 C10 -27.8(3) . . . . ?
Re1 P1 C3 C5 176.3(3) . . . . ?
Re1 P1 C3 C6 -60.8(4) . . . . ?
Re1 P1 C3 C4 58.1(4) . . . . ?
Re1 N1 C11 O3 0.2(3) . . . . ?
Re1 N1 C11 C12 -178.2(2) . . . . ?
Re1 N1 C15 O4 -2.3(3) . . . . ?
Re1 N1 C15 C14 177.6(2) . . . . ?
P2 O4 C15 N1 14.4(3) . . . . ?
P2 O4 C15 C14 -165.4(2) . . . . ?
P1 O3 C11 N1 5.9(3) . . . . ?
P1 O3 C11 C12 -175.6(2) . . . . ?
O3 P1 C7 C9 -164.4(3) . . . . ?
O3 P1 C7 C8 -39.2(3) . . . . ?
O3 P1 C7 C10 79.1(3) . . . . ?
O3 P1 C3 C5 67.0(4) . . . . ?
O3 P1 C3 C6 -170.1(3) . . . . ?
O3 P1 C3 C4 -51.2(3) . . . . ?
O3 C11 C12 C13 -177.3(3) . . . . ?
N1 C11 C12 C13 1.1(4) . . . . ?
N1 C15 C14 C13 0.1(5) . . . . ?
O4 P2 C20 C22 -71.7(3) . . . . ?
O4 P2 C20 C23 166.4(3) . . . . ?
O4 P2 C20 C21 48.7(3) . . . . ?
O4 P2 C16 C19 40.5(3) . . . . ?
O4 P2 C16 C18 166.5(2) . . . . ?
O4 P2 C16 C17 -78.3(3) . . . . ?
O4 C15 C14 C13 179.9(3) . . . . ?
C33 C34 C35 C36 -0.1(4) . . . . ?
C33 C34 C38 F7 11.2(8) . . . . ?
C33 C34 C38 F9 128.8(6) . . . . ?
C33 C34 C38 F8 -117.5(7) . . . . ?
C33 C34 C38 F8A -57.7(9) . . . . ?
C33 C34 C38 F9A -173.6(15) . . . . ?
C33 C34 C38 F7A 53.4(11) . . . . ?
C33 C32 C37 C36 0.6(4) . . . . ?
C33 C32 B1 C40 -150.1(2) . . . . ?
C33 C32 B1 C48 88.1(3) . . . . ?
C33 C32 B1 C24 -32.6(3) . . . . ?
C41 C40 C45 C44 -0.2(3) . . . . ?
C41 C40 B1 C48 145.4(2) . . . . ?
C41 C40 B1 C32 28.9(3) . . . . ?
C41 C40 B1 C24 -95.8(2) . . . . ?
C41 C42 C43 C44 -0.5(4) . . . . ?
C41 C42 C46 F15 6.5(9) . . . . ?
C41 C42 C46 F13 -112.2(7) . . . . ?
C41 C42 C46 F14 132.8(9) . . . . ?
C41 C42 C46 F15A -28.6(14) . . . . ?
C41 C42 C46 F14A 82.0(17) . . . . ?
C41 C42 C46 F13A -154.6(19) . . . . ?
C34 C33 C32 C37 -0.7(4) . . . . ?
C34 C33 C32 B1 -171.8(2) . . . . ?
C34 C35 C36 C37 0.0(4) . . . . ?
C34 C35 C36 C39 179.9(3) . . . . ?
C40 C41 C42 C43 -0.8(4) . . . . ?
C40 C41 C42 C46 179.2(3) . . . . ?
C40 C45 C44 C43 -1.2(4) . . . . ?
C40 C45 C44 C47 177.6(3) . . . . ?
C53 C48 C49 C50 2.2(4) . . . . ?
C53 C48 B1 C40 -32.2(3) . . . . ?
C53 C48 B1 C32 90.1(2) . . . . ?
C53 C48 B1 C24 -146.0(2) . . . . ?
C53 C52 C55 F23 52.9(10) . . . . ?
C53 C52 C55 F24 -65.3(11) . . . . ?
C53 C52 C55 F22 177.8(13) . . . . ?
C53 C52 C55 F23A 36.0(11) . . . . ?
C53 C52 C55 F22A 150.8(15) . . . . ?
C53 C52 C55 F24A -85.9(16) . . . . ?
C48 C53 C52 C51 0.5(4) . . . . ?
C48 C53 C52 C55 -179.9(2) . . . . ?
C48 C49 C50 C51 -1.6(4) . . . . ?
C48 C49 C50 C54 177.3(3) . . . . ?
C45 C40 B1 C48 -41.9(3) . . . . ?
C45 C40 B1 C32 -158.4(2) . . . . ?
C45 C40 B1 C24 76.9(2) . . . . ?
C45 C44 C43 C42 1.5(4) . . . . ?
C45 C44 C47 F17 62.9(6) . . . . ?
C45 C44 C47 F16 177.8(8) . . . . ?
C45 C44 C47 F18 -56.9(9) . . . . ?
C45 C44 C47 F16A -117.9(11) . . . . ?
C45 C44 C47 F17A 123.3(17) . . . . ?
C45 C44 C47 F18A -1.0(12) . . . . ?
C27 C26 C30 F2 -153.4(7) . . . . ?
C27 C26 C30 F1 -39.1(6) . . . . ?
C27 C26 C30 F3 79.5(13) . . . . ?
C27 C26 C30 F3A -135.2(10) . . . . ?
C27 C26 C30 F2A 113.0(11) . . . . ?
C27 C26 C30 F1A -4.4(19) . . . . ?
C27 C28 C31 F4 -9.2(8) . . . . ?
C27 C28 C31 F6 -129.8(7) . . . . ?
C27 C28 C31 F5 109.4(9) . . . . ?
C27 C28 C31 F4A 48.6(14) . . . . ?
C27 C28 C31 F5A 169.3(14) . . . . ?
C27 C28 C31 F6A -67.8(16) . . . . ?
C51 C50 C54 F19 12.7(18) . . . . ?
C51 C50 C54 F21 -119.8(8) . . . . ?
C51 C50 C54 F20 133.7(9) . . . . ?
C51 C50 C54 F20A -172.2(12) . . . . ?
C51 C50 C54 F19A 58.7(7) . . . . ?
C51 C50 C54 F21A -48.8(6) . . . . ?
C51 C52 C55 F23 -127.6(10) . . . . ?
C51 C52 C55 F24 114.3(11) . . . . ?
C51 C52 C55 F22 -2.6(14) . . . . ?
C51 C52 C55 F23A -144.4(11) . . . . ?
C51 C52 C55 F22A -29.7(15) . . . . ?
C51 C52 C55 F24A 93.6(16) . . . . ?
C49 C48 B1 C40 152.9(2) . . . . ?
C49 C48 B1 C32 -84.8(2) . . . . ?
C49 C48 B1 C24 39.1(3) . . . . ?
C49 C50 C54 F19 -166.2(17) . . . . ?
C49 C50 C54 F21 61.2(9) . . . . ?
C49 C50 C54 F20 -45.3(9) . . . . ?
C49 C50 C54 F20A 8.9(13) . . . . ?
C49 C50 C54 F19A -120.2(7) . . . . ?
C49 C50 C54 F21A 132.3(5) . . . . ?
C32 C33 C34 C35 0.5(4) . . . . ?
C32 C33 C34 C38 -179.9(3) . . . . ?
C32 C37 C36 C35 -0.3(5) . . . . ?
C32 C37 C36 C39 179.8(3) . . . . ?
C29 C24 B1 C40 -82.3(3) . . . . ?
C29 C24 B1 C48 37.7(3) . . . . ?
C29 C24 B1 C32 154.4(2) . . . . ?
C29 C28 C31 F4 169.9(8) . . . . ?
C29 C28 C31 F6 49.3(8) . . . . ?
C29 C28 C31 F5 -71.5(9) . . . . ?
C29 C28 C31 F4A -132.3(14) . . . . ?
C29 C28 C31 F5A -11.7(15) . . . . ?
C29 C28 C31 F6A 111.3(16) . . . . ?
C25 C24 B1 C40 90.4(2) . . . . ?
C25 C24 B1 C48 -149.6(2) . . . . ?
C25 C24 B1 C32 -33.0(3) . . . . ?
C25 C26 C30 F2 27.1(7) . . . . ?
C25 C26 C30 F1 141.5(6) . . . . ?
C25 C26 C30 F3 -100.0(13) . . . . ?
C25 C26 C30 F3A 45.3(10) . . . . ?
C25 C26 C30 F2A -66.4(11) . . . . ?
C25 C26 C30 F1A 176.1(19) . . . . ?
C35 C34 C38 F7 -169.2(8) . . . . ?
C35 C34 C38 F9 -51.6(6) . . . . ?
C35 C34 C38 F8 62.1(7) . . . . ?
C35 C34 C38 F8A 121.9(9) . . . . ?
C35 C34 C38 F9A 6.0(15) . . . . ?
C35 C34 C38 F7A -127.0(10) . . . . ?
C35 C36 C39 F12 -175.4(13) . . . . ?
C35 C36 C39 F10 -56.2(10) . . . . ?
C35 C36 C39 F11 57.8(12) . . . . ?
C35 C36 C39 F12A -133.2(12) . . . . ?
C35 C36 C39 F10A -8.3(18) . . . . ?
C35 C36 C39 F11A 113.7(14) . . . . ?
C11 N1 C15 O4 -179.1(2) . . . . ?
C11 N1 C15 C14 0.7(4) . . . . ?
C42 C41 C40 C45 1.1(3) . . . . ?
C42 C41 C40 B1 174.2(2) . . . . ?
C24 C29 C28 C27 0.6(4) . . . . ?
C24 C29 C28 C31 -178.5(3) . . . . ?
C24 C25 C26 C27 1.3(4) . . . . ?
C24 C25 C26 C30 -179.3(2) . . . . ?
C50 C51 C52 C53 0.2(4) . . . . ?
C50 C51 C52 C55 -179.4(3) . . . . ?
C26 C27 C28 C29 0.2(4) . . . . ?
C26 C27 C28 C31 179.3(3) . . . . ?
C26 C25 C24 C29 -0.4(3) . . . . ?
C26 C25 C24 B1 -173.3(2) . . . . ?
C15 N1 C11 O3 177.1(2) . . . . ?
C15 N1 C11 C12 -1.3(4) . . . . ?
C15 C14 C13 C12 -0.4(5) . . . . ?
C52 C53 C48 C49 -1.7(3) . . . . ?
C52 C53 C48 B1 -176.8(2) . . . . ?
C52 C51 C50 C49 0.3(4) . . . . ?
C52 C51 C50 C54 -178.6(3) . . . . ?
C43 C44 C47 F17 -118.4(5) . . . . ?
C43 C44 C47 F16 -3.4(9) . . . . ?
C43 C44 C47 F18 121.8(9) . . . . ?
C43 C44 C47 F16A 60.8(11) . . . . ?
C43 C44 C47 F17A -57.9(17) . . . . ?
C43 C44 C47 F18A 177.7(11) . . . . ?
C43 C42 C46 F15 -173.4(8) . . . . ?
C43 C42 C46 F13 67.8(7) . . . . ?
C43 C42 C46 F14 -47.2(10) . . . . ?
C43 C42 C46 F15A 151.4(14) . . . . ?
C43 C42 C46 F14A -97.9(17) . . . . ?
C43 C42 C46 F13A 25(2) . . . . ?
C37 C32 B1 C40 39.3(3) . . . . ?
C37 C32 B1 C48 -82.5(3) . . . . ?
C37 C32 B1 C24 156.8(2) . . . . ?
C37 C36 C39 F12 4.5(14) . . . . ?
C37 C36 C39 F10 123.7(10) . . . . ?
C37 C36 C39 F11 -122.3(11) . . . . ?
C37 C36 C39 F12A 46.7(13) . . . . ?
C37 C36 C39 F10A 171.6(17) . . . . ?
C37 C36 C39 F11A -66.3(14) . . . . ?
C28 C27 C26 C25 -1.1(4) . . . . ?
C28 C27 C26 C30 179.4(2) . . . . ?
C28 C29 C24 C25 -0.5(4) . . . . ?
C28 C29 C24 B1 172.8(2) . . . . ?
C14 C13 C12 C11 -0.2(5) . . . . ?
C20 P2 O4 C15 -146.4(2) . . . . ?
C20 P2 C16 C19 -67.2(3) . . . . ?
C20 P2 C16 C18 58.7(3) . . . . ?
C20 P2 C16 C17 174.0(2) . . . . ?
C7 P1 O3 C11 -126.5(2) . . . . ?
C7 P1 C3 C5 -37.9(4) . . . . ?
C7 P1 C3 C6 85.0(3) . . . . ?
C7 P1 C3 C4 -156.1(3) . . . . ?
C16 P2 O4 C15 95.8(2) . . . . ?
C16 P2 C20 C22 35.4(3) . . . . ?
C16 P2 C20 C23 -86.5(3) . . . . ?
C16 P2 C20 C21 155.8(3) . . . . ?
B1 C40 C45 C44 -173.4(2) . . . . ?
B1 C48 C49 C50 177.4(2) . . . . ?
B1 C32 C37 C36 172.0(3) . . . . ?
C3 P1 O3 C11 116.9(2) . . . . ?
C3 P1 C7 C9 -59.0(4) . . . . ?
C3 P1 C7 C8 66.1(4) . . . . ?
C3 P1 C7 C10 -175.6(3) . . . . ?
C38 C34 C35 C36 -179.7(3) . . . . ?
C46 C42 C43 C44 179.4(3) . . . . ?
C47 C44 C43 C42 -177.3(3) . . . . ?

loop_
_exptl_oxdiff_crystal_face_indexfrac_h
_exptl_oxdiff_crystal_face_indexfrac_k
_exptl_oxdiff_crystal_face_indexfrac_l
_exptl_oxdiff_crystal_face_x
_exptl_oxdiff_crystal_face_y
_exptl_oxdiff_crystal_face_z
-6.9140 5.8917 1.3745 0.1694 0.7088 0.6848
8.2502 -0.7035 0.6257 -0.0207 -0.0895 -0.9958
5.0643 5.2119 2.4053 0.1492 0.6196 -0.7706
-5.9857 6.6052 -5.3850 -0.4191 0.6086 0.6737
-8.0494 2.0737 -2.3838 -0.1344 0.1942 0.9717
7.9878 -2.4542 2.6484 0.1583 -0.2290 -0.9605
5.8739 5.6757 -3.3895 -0.3552 0.5175 -0.7785
-4.4875 -7.0699 4.5399 0.4437 -0.6460 0.6211
4.8585 -7.6192 5.9818 0.4825 -0.7011 -0.5250
-5.8397 3.5825 -7.6730 -0.6104 0.2155 0.7622
4.4155 4.9107 -9.0319 -0.8233 0.2916 -0.4870
4.4768 -4.4276 9.1552 0.7514 -0.2655 -0.6041
-2.7688 -0.0758 10.7742 0.9478 0.2810 0.1506
-2.0358 0.0416 -10.3526 -0.8676 -0.2574 0.4254
1.9849 -0.0420 10.3772 0.8702 0.2581 -0.4197
3.8329 -3.6486 -8.2924 -0.7378 -0.6307 -0.2407
